data_1565379
loop_
_publ_author_name
'Borys, Andryj M.'
'Clark, Ewan R.'
'Saines, Paul J.'
'Alberola, Antonio'
'Rawson, Jeremy M.'

_publ_section_title
;
 A short, versatile route towards benzothiadiazinyl radicals.
;
_journal_issue 1
_journal_name_full 'Chemical science'
_journal_page_first 149
_journal_page_last 158
_journal_paper_doi 10.1039/d1sc04248c
_journal_volume 13
_journal_year 2021
_chemical_formula_moiety 'Cl4 Ga, C13 H6 Cl3 N2 S'
_chemical_formula_sum 'C13 H6 Cl7 Ga N2 S'
_chemical_formula_weight 540.13
_chemical_properties_physical Moisture-sensitive
_space_group_crystal_system monoclinic
_space_group_IT_number 14
_space_group_name_Hall '-P 2ybc'
_space_group_name_H-M_alt 'P 1 21/c 1'
_atom_sites_solution_hydrogens geom
_atom_sites_solution_primary dual
_audit_creation_date 2018-08-15
_audit_creation_method
;
Olex2 1.2
(compiled 2018.05.29 svn.r3508 for OlexSys, GUI svn.r5506)
;
_audit_update_record
;
2021-08-03 deposited with the CCDC.	2021-11-23 downloaded from the CCDC.
;
_cell_angle_alpha 90
_cell_angle_beta 94.444(3)
_cell_angle_gamma 90
_cell_formula_units_Z 4
_cell_length_a 9.5753(4)
_cell_length_b 9.8718(4)
_cell_length_c 20.0990(7)
_cell_measurement_reflns_used 27045
_cell_measurement_temperature 100.0(4)
_cell_measurement_theta_max 75.9050
_cell_measurement_theta_min 4.2510
_cell_volume 1894.16(13)
_computing_cell_refinement 'CrysAlisPro 1.171.38.41 (Rigaku OD, 2015)'
_computing_data_collection 'CrysAlisPro 1.171.38.41 (Rigaku OD, 2015)'
_computing_data_reduction 'CrysAlisPro 1.171.38.41 (Rigaku OD, 2015)'
_computing_molecular_graphics 'Olex2 (Dolomanov et al., 2009)'
_computing_publication_material 'Olex2 (Dolomanov et al., 2009)'
_computing_structure_refinement 'ShelXL (Sheldrick, 2015)'
_computing_structure_solution 'ShelXT (Sheldrick, 2015)'
_diffrn_ambient_environment N~2~
_diffrn_ambient_temperature 100.0(4)
_diffrn_detector 'CCD plate'
_diffrn_detector_area_resol_mean 5.2774
_diffrn_detector_type AtlasS2
_diffrn_measured_fraction_theta_full 1.000
_diffrn_measured_fraction_theta_max 1.000
_diffrn_measurement_details
;
List of Runs (angles in degrees, time in seconds):

  # Type    Start    End  Width  t~exp~   \w     \q     \k     \f   Frames
#--------------------------------------------------------------------------
  1  \w   -116.00 -17.00   1.00    2.00    --  -41.96 -38.00  90.00   99
  2  \w   -122.00  -1.00   1.00    2.00    --  -41.96 -19.00 150.00  121
  3  \w    -96.00  -2.00   1.00    2.00    --  -41.96 125.00-120.00   94
  4  \w     23.00  98.00   1.00    2.00    --   41.96-125.00  60.00   75
  5  \w      1.00  83.00   1.00    2.00    --   41.96 -99.00  60.00   82
  6  \w     23.00  98.00   1.00    2.00    --   41.96-125.00-180.00   75
  7  \w     35.00 116.00   1.00    7.00    --  111.00-111.00 -60.00   81
  8  \w     78.00 178.00   1.00    7.00    --  111.00  77.00 -30.00  100
  9  \w     78.00 178.00   1.00    7.00    --  111.00  77.00  90.00  100
 10  \w     38.00 137.00   1.00    7.00    --  111.00 -45.00  30.00   99
 11  \w     78.00 178.00   1.00    7.00    --  111.00  77.00  60.00  100
 12  \w     28.00 109.00   1.00    7.00    --  111.00 -94.00-120.00   81
 13  \w    100.00 178.00   1.00    7.00    --  111.00 111.00  90.00   78
 14  \w     28.00 109.00   1.00    7.00    --  111.00 -94.00 150.00   81
 15  \w    100.00 178.00   1.00    7.00    --  111.00 111.00 -60.00   78
 16  \w     83.00 178.00   1.00    7.00    --  111.00  30.00 -90.00   95
 17  \w     28.00 109.00   1.00    7.00    --  111.00 -94.00 -30.00   81
 18  \w     83.00 178.00   1.00    7.00    --  111.00  30.00-180.00   95
 19  \w     39.00 140.00   1.00    7.00    --  111.00 -61.00-120.00  101
 20  \w     28.00 109.00   1.00    7.00    --  111.00 -94.00-150.00   81
 21  \w     35.00 116.00   1.00    7.00    --  111.00-111.00  30.00   81
 22  \w     28.00 109.00   1.00    7.00    --  111.00 -94.00  60.00   81
 23  \w     35.00 116.00   1.00    7.00    --  111.00-111.00 120.00   81
 24  \w     35.00 116.00   1.00    7.00    --  111.00-111.00-150.00   81
 25  \w     57.00 151.00   1.00    7.00    --  111.00 178.00 150.00   94
 26  \w     28.00 109.00   1.00    7.00    --  111.00 -94.00 120.00   81
 27  \w    100.00 178.00   1.00    7.00    --  111.00 111.00   0.00   78
 28  \w     28.00 109.00   1.00    7.00    --  111.00 -94.00  30.00   81
 29  \w   -116.00 -17.00   1.00    2.00    --  -41.96 -38.00  30.00   99
 30  \w   -115.00 -14.00   1.00    2.00    --  -41.96 -57.00 -30.00  101
 31  \w      9.00 118.00   1.00    2.00    --   41.96  77.00   0.00  109
 32  \w      9.00 118.00   1.00    2.00    --   41.96  77.00-180.00  109
 33  \w      7.00  35.00   1.00    2.00    --   41.96  86.00 103.25   28
 34  \w      9.00 118.00   1.00    2.00    --   41.96  77.00 -90.00  109
 35  \w     85.00 178.00   1.00    7.00    --  111.00  45.00  30.00   93
 36  \w     82.00 155.00   1.00    7.00    --  111.00  61.00 120.00   73
 37  \w     82.00 178.00   1.00    7.00    --  111.00  61.00-150.00   96
 38  \w     85.00 178.00   1.00    7.00    --  111.00  45.00 -60.00   93
;
_diffrn_measurement_device 'four-circle diffractometer'
_diffrn_measurement_device_type 'SuperNova, Dual, Cu at zero, AtlasS2'
_diffrn_measurement_method '\w scans'
_diffrn_orient_matrix_type 'CrysAlisPro convention (1999,Acta A55,543-557)'
_diffrn_orient_matrix_UB_11 0.1553455000
_diffrn_orient_matrix_UB_12 -0.0145100000
_diffrn_orient_matrix_UB_13 -0.0135588000
_diffrn_orient_matrix_UB_21 -0.0258250000
_diffrn_orient_matrix_UB_22 -0.1489679000
_diffrn_orient_matrix_UB_23 -0.0205929000
_diffrn_orient_matrix_UB_31 -0.0345708000
_diffrn_orient_matrix_UB_32 0.0444373000
_diffrn_orient_matrix_UB_33 -0.0728471000
_diffrn_radiation_monochromator mirror
_diffrn_radiation_probe x-ray
_diffrn_radiation_type CuK\a
_diffrn_radiation_wavelength 1.54184
_diffrn_reflns_av_R_equivalents 0.1269
_diffrn_reflns_av_unetI/netI 0.0384
_diffrn_reflns_Laue_measured_fraction_full 1.000
_diffrn_reflns_Laue_measured_fraction_max 1.000
_diffrn_reflns_limit_h_max 11
_diffrn_reflns_limit_h_min -11
_diffrn_reflns_limit_k_max 12
_diffrn_reflns_limit_k_min -12
_diffrn_reflns_limit_l_max 23
_diffrn_reflns_limit_l_min -24
_diffrn_reflns_number 36088
_diffrn_reflns_point_group_measured_fraction_full 1.000
_diffrn_reflns_point_group_measured_fraction_max 1.000
_diffrn_reflns_theta_full 67.684
_diffrn_reflns_theta_max 71.051
_diffrn_reflns_theta_min 4.413
_diffrn_source 'micro-focus sealed X-ray tube'
_diffrn_source_type 'SuperNova (Cu) X-ray Source'
_exptl_absorpt_coefficient_mu 12.113
_exptl_absorpt_correction_T_max 0.539
_exptl_absorpt_correction_T_min 0.152
_exptl_absorpt_correction_type gaussian
_exptl_absorpt_process_details
;
CrysAlisPro 1.171.38.41 (Rigaku Oxford Diffraction, 2015)
Numerical absorption correction based on gaussian integration over
			a multifaceted crystal model
Empirical absorption correction using spherical harmonics,
 implemented in SCALE3 ABSPACK scaling algorithm.
;
_exptl_crystal_colour 'clear blackish violet'
_exptl_crystal_colour_lustre clear
_exptl_crystal_colour_modifier blackish
_exptl_crystal_colour_primary violet
_exptl_crystal_density_diffrn 1.894
_exptl_crystal_description hexagonal
_exptl_crystal_F_000 1056
_exptl_crystal_size_max 0.209
_exptl_crystal_size_mid 0.197
_exptl_crystal_size_min 0.061
_refine_diff_density_max 0.917
_refine_diff_density_min -0.943
_refine_diff_density_rms 0.176
_refine_ls_extinction_method none
_refine_ls_goodness_of_fit_ref 1.135
_refine_ls_hydrogen_treatment constr
_refine_ls_matrix_type full
_refine_ls_number_parameters 217
_refine_ls_number_reflns 3657
_refine_ls_number_restraints 0
_refine_ls_restrained_S_all 1.135
_refine_ls_R_factor_all 0.0617
_refine_ls_R_factor_gt 0.0617
_refine_ls_shift/su_max 0.001
_refine_ls_shift/su_mean 0.000
_refine_ls_structure_factor_coef Fsqd
_refine_ls_weighting_details 'w=1/[\s^2^(Fo^2^)+(0.1050P)^2^+3.5470P] where P=(Fo^2^+2Fc^2^)/3'
_refine_ls_weighting_scheme calc
_refine_ls_wR_factor_gt 0.1632
_refine_ls_wR_factor_ref 0.1632
_reflns_Friedel_coverage 0.000
_reflns_number_gt 3653
_reflns_number_total 3657
_reflns_threshold_expression 'I > 2\s(I)'
_cod_data_source_file d1sc04248c2.cif
_cod_data_source_block serc125-r1-rf
_cod_depositor_comments 'Adding full bibliography for 1565368--1565385.cif.'
_cod_database_code 1565379
_shelx_shelxl_version_number 2016/6
_chemical_oxdiff_formula 'C13 N2 S1 Ga1 Cl7 H6'
_chemical_oxdiff_usercomment ABS-499
_shelx_space_group_comment
;
The symmetry employed for this shelxl refinement is uniquely defined
by the following loop, which should always be used as a source of
symmetry information in preference to the above space-group names.
They are only intended as comments.
;
_reflns_odcompleteness_completeness 99.97
_reflns_odcompleteness_iscentric 1
_reflns_odcompleteness_theta 66.97
_olex2_refinement_description
;
1. Fixed Uiso
 At 1.2 times of:
  All C(H) groups
2.a Aromatic/amide H refined with riding coordinates:
 C12(H12), C3(H3), C4(H4), C7(H7), C6(H6), C5(H5)
;
_olex2_submission_special_instructions 'No special instructions were received'
_oxdiff_exptl_absorpt_empirical_details
;
Empirical correction (ABSPACK) includes:
- Absorption correction using spherical harmonics
- Frame scaling
;
_oxdiff_exptl_absorpt_empirical_full_max 1.424
_oxdiff_exptl_absorpt_empirical_full_min 0.757

loop_
_space_group_symop_operation_xyz
'x, y, z'
'-x, y+1/2, -z+1/2'
'-x, -y, -z'
'x, -y-1/2, z-1/2'

loop_
_atom_site_label
_atom_site_type_symbol
_atom_site_fract_x
_atom_site_fract_y
_atom_site_fract_z
_atom_site_U_iso_or_equiv
_atom_site_adp_type
_atom_site_occupancy
_atom_site_site_symmetry_order
_atom_site_calc_flag
_atom_site_refinement_flags_posn
_atom_site_refinement_flags_adp
_atom_site_refinement_flags_occupancy
_atom_site_disorder_assembly
_atom_site_disorder_group
Ga1 Ga 0.22320(5) 0.46638(5) 0.77578(2) 0.02458(19) Uani 1 1 d . . . . .
Cl1 Cl 0.54545(10) 0.73307(9) 0.44724(4) 0.0270(2) Uani 1 1 d . . . . .
S1 S 0.61386(10) 0.55599(10) 0.69945(5) 0.0258(2) Uani 1 1 d . . . . .
Cl2 Cl 0.31827(10) 0.93653(9) 0.48927(5) 0.0295(2) Uani 1 1 d . . . . .
Cl5 Cl 0.38693(11) 0.60409(11) 0.81539(5) 0.0326(3) Uani 1 1 d . . . . .
Cl6 Cl 0.16806(10) 0.34004(10) 0.85833(5) 0.0335(3) Uani 1 1 d . . . . .
Cl4 Cl 0.31657(11) 0.33904(11) 0.70176(5) 0.0352(3) Uani 1 1 d . . . . .
Cl3 Cl 0.23771(12) 0.94200(12) 0.63737(5) 0.0386(3) Uani 1 1 d . . . . .
Cl7 Cl 0.04736(14) 0.57912(13) 0.73178(6) 0.0481(3) Uani 1 1 d . . . . .
N2 N 0.6616(3) 0.5644(3) 0.55408(16) 0.0226(6) Uani 1 1 d . . . . .
N1 N 0.7213(4) 0.4693(3) 0.66201(17) 0.0266(7) Uani 1 1 d . . . . .
C8 C 0.5668(4) 0.6488(4) 0.57493(17) 0.0206(7) Uani 1 1 d . . . . .
C13 C 0.5282(4) 0.6575(4) 0.64274(19) 0.0225(7) Uani 1 1 d . . . . .
C1 C 0.7344(4) 0.4803(4) 0.59599(19) 0.0227(7) Uani 1 1 d . . . . .
C10 C 0.3989(4) 0.8293(4) 0.54613(19) 0.0240(8) Uani 1 1 d . . . . .
C9 C 0.4986(4) 0.7395(4) 0.52751(18) 0.0217(7) Uani 1 1 d . . . . .
C2 C 0.8365(4) 0.3911(4) 0.5674(2) 0.0245(8) Uani 1 1 d . . . . .
C12 C 0.4255(4) 0.7486(4) 0.6617(2) 0.0267(8) Uani 1 1 d . . . . .
H12 H 0.400541 0.751601 0.705516 0.032 Uiso 1 1 calc R . . . .
C11 C 0.3636(4) 0.8320(4) 0.6144(2) 0.0272(8) Uani 1 1 d . . . . .
C3 C 0.8542(4) 0.3953(4) 0.4994(2) 0.0272(8) Uani 1 1 d . . . . .
H3 H 0.800814 0.455022 0.472140 0.033 Uiso 1 1 calc R . . . .
C4 C 0.9518(4) 0.3106(5) 0.4713(2) 0.0337(9) Uani 1 1 d . . . . .
H4 H 0.962750 0.311955 0.425766 0.040 Uiso 1 1 calc R . . . .
C7 C 0.9183(5) 0.3043(5) 0.6092(2) 0.0364(10) Uani 1 1 d . . . . .
H7 H 0.907268 0.302700 0.654795 0.044 Uiso 1 1 calc R . . . .
C6 C 1.0168(6) 0.2200(6) 0.5823(3) 0.0480(13) Uani 1 1 d . . . . .
H6 H 1.071697 0.161647 0.609596 0.058 Uiso 1 1 calc R . . . .
C5 C 1.0315(5) 0.2246(6) 0.5140(3) 0.0469(12) Uani 1 1 d . . . . .
H5 H 1.096934 0.168157 0.496253 0.056 Uiso 1 1 calc R . . . .

loop_
_atom_site_aniso_label
_atom_site_aniso_U_11
_atom_site_aniso_U_22
_atom_site_aniso_U_33
_atom_site_aniso_U_23
_atom_site_aniso_U_13
_atom_site_aniso_U_12
Ga1 0.0255(3) 0.0257(3) 0.0223(3) -0.00088(16) -0.0002(2) -0.00115(17)
Cl1 0.0338(5) 0.0279(5) 0.0195(4) 0.0024(3) 0.0027(3) 0.0031(3)
S1 0.0305(5) 0.0266(5) 0.0203(5) 0.0041(3) 0.0030(4) 0.0053(4)
Cl2 0.0340(5) 0.0246(5) 0.0289(5) 0.0037(3) -0.0039(4) 0.0071(3)
Cl5 0.0369(5) 0.0384(5) 0.0228(5) -0.0036(4) 0.0040(4) -0.0134(4)
Cl6 0.0324(5) 0.0317(5) 0.0377(5) 0.0045(4) 0.0114(4) -0.0029(4)
Cl4 0.0406(6) 0.0390(6) 0.0260(5) -0.0076(4) 0.0034(4) 0.0020(4)
Cl3 0.0412(6) 0.0407(6) 0.0338(6) -0.0053(4) 0.0017(4) 0.0218(4)
Cl7 0.0496(7) 0.0443(6) 0.0469(7) -0.0081(5) -0.0189(5) 0.0153(5)
N2 0.0226(15) 0.0227(15) 0.0225(15) -0.0005(12) 0.0011(12) -0.0018(12)
N1 0.0288(17) 0.0232(16) 0.0279(17) 0.0003(13) 0.0020(13) 0.0041(13)
C8 0.0235(17) 0.0184(16) 0.0193(17) 0.0020(13) -0.0020(14) -0.0002(13)
C13 0.0247(18) 0.0189(17) 0.0242(18) -0.0004(14) 0.0032(14) 0.0025(14)
C1 0.0232(17) 0.0187(17) 0.0259(18) -0.0023(14) 0.0013(14) 0.0004(14)
C10 0.0231(17) 0.0216(17) 0.0269(19) 0.0022(14) -0.0013(14) 0.0050(14)
C9 0.0247(17) 0.0230(17) 0.0175(16) 0.0002(13) 0.0013(13) 0.0014(14)
C2 0.0215(17) 0.0220(18) 0.0295(19) -0.0019(15) -0.0005(14) 0.0032(14)
C12 0.0285(19) 0.0265(19) 0.0255(18) -0.0021(15) 0.0043(15) 0.0044(16)
C11 0.0267(18) 0.0243(19) 0.0302(19) -0.0054(15) 0.0001(15) 0.0072(15)
C3 0.0231(18) 0.0272(19) 0.032(2) -0.0048(15) 0.0046(15) 0.0001(15)
C4 0.0233(18) 0.036(2) 0.043(2) -0.0108(19) 0.0080(17) 0.0049(17)
C7 0.036(2) 0.038(2) 0.035(2) -0.0055(19) -0.0045(18) 0.0168(19)
C6 0.043(3) 0.051(3) 0.048(3) -0.008(2) -0.006(2) 0.027(2)
C5 0.036(2) 0.051(3) 0.054(3) -0.016(2) 0.003(2) 0.019(2)

loop_
_atom_type_symbol
_atom_type_description
_atom_type_scat_dispersion_real
_atom_type_scat_dispersion_imag
_atom_type_scat_source
C C 0.0181 0.0091 'International Tables Vol C Tables 4.2.6.8 and 6.1.1.4'
H H 0.0000 0.0000 'International Tables Vol C Tables 4.2.6.8 and 6.1.1.4'
Cl Cl 0.3639 0.7018 'International Tables Vol C Tables 4.2.6.8 and 6.1.1.4'
Ga Ga -1.2846 0.7763 'International Tables Vol C Tables 4.2.6.8 and 6.1.1.4'
N N 0.0311 0.0180 'International Tables Vol C Tables 4.2.6.8 and 6.1.1.4'
S S 0.3331 0.5567 'International Tables Vol C Tables 4.2.6.8 and 6.1.1.4'

loop_
_exptl_crystal_face_index_h
_exptl_crystal_face_index_k
_exptl_crystal_face_index_l
_exptl_crystal_face_perp_dist
-1 6 -6 0.0887
-1 0 -13 0.1025
1 -6 -6 0.0844
1 -6 6 0.0855
1 -2 12 0.0948
-1 5 9 0.0981
2 2 -12 0.0992
6 0 0 0.0324
-2 -2 12 0.0900
-6 0 0 0.0267

loop_
_geom_angle_atom_site_label_1
_geom_angle_atom_site_label_2
_geom_angle_atom_site_label_3
_geom_angle
_geom_angle_site_symmetry_1
_geom_angle_site_symmetry_3
_geom_angle_publ_flag
Cl5 Ga1 Cl4 106.63(4) . . ?
Cl6 Ga1 Cl5 106.84(4) . . ?
Cl6 Ga1 Cl4 108.98(5) . . ?
Cl7 Ga1 Cl5 110.22(5) . . ?
Cl7 Ga1 Cl6 112.47(5) . . ?
Cl7 Ga1 Cl4 111.43(5) . . ?
N1 S1 C13 107.61(18) . . ?
C8 N2 C1 121.8(3) . . ?
C1 N1 S1 122.8(3) . . ?
N2 C8 C13 124.7(3) . . ?
N2 C8 C9 118.2(3) . . ?
C9 C8 C13 117.1(3) . . ?
C8 C13 S1 117.2(3) . . ?
C12 C13 S1 120.7(3) . . ?
C12 C13 C8 122.0(3) . . ?
N2 C1 N1 125.9(3) . . ?
N2 C1 C2 117.1(3) . . ?
N1 C1 C2 117.0(3) . . ?
C9 C10 Cl2 120.5(3) . . ?
C9 C10 C11 119.4(3) . . ?
C11 C10 Cl2 120.1(3) . . ?
C8 C9 Cl1 117.8(3) . . ?
C10 C9 Cl1 121.3(3) . . ?
C10 C9 C8 120.9(3) . . ?
C3 C2 C1 120.2(4) . . ?
C3 C2 C7 120.3(4) . . ?
C7 C2 C1 119.4(4) . . ?
C13 C12 H12 120.9 . . ?
C11 C12 C13 118.3(4) . . ?
C11 C12 H12 120.9 . . ?
C10 C11 Cl3 119.4(3) . . ?
C12 C11 Cl3 118.3(3) . . ?
C12 C11 C10 122.3(3) . . ?
C2 C3 H3 119.6 . . ?
C2 C3 C4 120.8(4) . . ?
C4 C3 H3 119.6 . . ?
C3 C4 H4 121.1 . . ?
C5 C4 C3 117.8(4) . . ?
C5 C4 H4 121.1 . . ?
C2 C7 H7 120.2 . . ?
C2 C7 C6 119.7(4) . . ?
C6 C7 H7 120.2 . . ?
C7 C6 H6 120.5 . . ?
C5 C6 C7 119.1(5) . . ?
C5 C6 H6 120.5 . . ?
C4 C5 H5 118.8 . . ?
C6 C5 C4 122.3(4) . . ?
C6 C5 H5 118.8 . . ?

loop_
_geom_bond_atom_site_label_1
_geom_bond_atom_site_label_2
_geom_bond_distance
_geom_bond_site_symmetry_2
_geom_bond_publ_flag
Ga1 Cl5 2.1786(11) . ?
Ga1 Cl6 2.1732(11) . ?
Ga1 Cl4 2.1907(11) . ?
Ga1 Cl7 2.1506(12) . ?
Cl1 C9 1.709(4) . ?
S1 N1 1.574(3) . ?
S1 C13 1.683(4) . ?
Cl2 C10 1.699(4) . ?
Cl3 C11 1.712(4) . ?
N2 C8 1.324(5) . ?
N2 C1 1.339(5) . ?
N1 C1 1.347(5) . ?
C8 C13 1.442(5) . ?
C8 C9 1.428(5) . ?
C13 C12 1.407(5) . ?
C1 C2 1.466(5) . ?
C10 C9 1.376(5) . ?
C10 C11 1.439(5) . ?
C2 C3 1.391(6) . ?
C2 C7 1.397(6) . ?
C12 H12 0.9300 . ?
C12 C11 1.359(6) . ?
C3 H3 0.9300 . ?
C3 C4 1.404(5) . ?
C4 H4 0.9300 . ?
C4 C5 1.393(7) . ?
C7 H7 0.9300 . ?
C7 C6 1.399(6) . ?
C6 H6 0.9300 . ?
C6 C5 1.390(8) . ?
C5 H5 0.9300 . ?

loop_
_exptl_oxdiff_crystal_face_indexfrac_h
_exptl_oxdiff_crystal_face_indexfrac_k
_exptl_oxdiff_crystal_face_indexfrac_l
_exptl_oxdiff_crystal_face_x
_exptl_oxdiff_crystal_face_y
_exptl_oxdiff_crystal_face_z
-1.4969 5.5066 -5.6566 -0.2357 -0.6652 0.7085
-0.5038 0.0273 -12.8797 0.0960 0.2742 0.9569
1.0473 -5.5516 -6.2538 0.3280 0.9288 0.1727
1.4986 -5.5290 5.5669 0.2376 0.6703 -0.7030
0.8384 -1.5538 12.3663 -0.0149 -0.0448 -0.9989
-0.7520 4.7018 8.7904 -0.3042 -0.8620 -0.4054
1.5249 1.7664 -12.3348 0.3785 -0.0485 0.9243
6.1949 -0.2377 0.0986 0.9645 -0.1266 -0.2319
-2.0369 -1.7151 12.1126 -0.4558 0.0587 -0.8882
-6.2052 0.1999 0.1602 -0.9690 0.1272 0.2117
